data_7000333
loop_
_publ_author_name
'Adams, Christopher J.'
'Anderson, Kirsty M.'
'Connelly, Neil G.'
'Harding, David J.'
'Hayward, Owen D.'
'Orpen, A. Guy'
'Patr\'on, Elena'
'Rieger, Philip H.'

_publ_section_title
;
 The d3/d2 alkyne complexes [MX2(\h-RC&#xE002;CR)Tp&#x2032;]z (X =
 halide, z = 0 and 1+): final links in a d6--d2 redox family tree
;
_journal_issue 3
_journal_name_full 'Dalton Transactions'
_journal_page_first 530
_journal_page_last 543
_journal_paper_doi 10.1039/b813642d
_journal_year 2009
_chemical_formula_moiety 'C29 H32 B Cl2 Mo N6'
_chemical_formula_sum 'C29 H32 B Cl2 Mo N6'
_chemical_formula_weight 642.26
_chemical_name_systematic
;
?
;
_space_group_IT_number 14
_symmetry_cell_setting monoclinic
_symmetry_space_group_name_Hall '-P 2ybc'
_symmetry_space_group_name_H-M 'P 1 21/c 1'
_atom_sites_solution_hydrogens geom
_atom_sites_solution_primary direct
_atom_sites_solution_secondary difmap
_audit_creation_method SHELXL-97
_cell_angle_alpha 90.00
_cell_angle_beta 113.115(7)
_cell_angle_gamma 90.00
_cell_formula_units_Z 4
_cell_length_a 16.483(5)
_cell_length_b 12.527(4)
_cell_length_c 17.014(5)
_cell_measurement_reflns_used 62
_cell_measurement_temperature 173(2)
_cell_measurement_theta_max 20.71
_cell_measurement_theta_min 2.4155
_cell_volume 3231.1(17)
_computing_cell_refinement 'Bruker SMART (Bruker, 1998)'
_computing_data_reduction 'Bruker SAINT (Bruker, 1998)'
_computing_molecular_graphics 'Bruker SHELXTL (Bruker, 1998)'
_computing_publication_material 'Bruker SHELXTL (Bruker, 1998)'
_computing_structure_refinement 'SHELXL-97 (Sheldrick, 1997)'
_computing_structure_solution 'SHELXS-97 (Sheldrick, 1990)'
_diffrn_ambient_temperature 173(2)
_diffrn_measured_fraction_theta_full 0.997
_diffrn_measured_fraction_theta_max 0.997
_diffrn_measurement_device_type 'CCD area detector'
_diffrn_measurement_method '\w scans'
_diffrn_radiation_monochromator graphite
_diffrn_radiation_source 'fine-focus sealed tube'
_diffrn_radiation_type MoK\a
_diffrn_radiation_wavelength 0.71073
_diffrn_reflns_av_R_equivalents 0.1393
_diffrn_reflns_av_sigmaI/netI 0.2659
_diffrn_reflns_limit_h_max 21
_diffrn_reflns_limit_h_min -18
_diffrn_reflns_limit_k_max 16
_diffrn_reflns_limit_k_min -16
_diffrn_reflns_limit_l_max 10
_diffrn_reflns_limit_l_min -22
_diffrn_reflns_number 20476
_diffrn_reflns_theta_full 27.54
_diffrn_reflns_theta_max 27.54
_diffrn_reflns_theta_min 2.08
_diffrn_standards_decay_% 0
_diffrn_standards_number 0
_exptl_absorpt_coefficient_mu 0.598
_exptl_absorpt_correction_T_max 0.976562
_exptl_absorpt_correction_T_min 0.847674
_exptl_absorpt_correction_type multi-scan
_exptl_absorpt_process_details 'SADABS (Sheldrick, 1996)'
_exptl_crystal_colour red
_exptl_crystal_density_diffrn 1.320
_exptl_crystal_density_meas ?
_exptl_crystal_density_method .
_exptl_crystal_description block
_exptl_crystal_F_000 1316
_exptl_crystal_size_max 0.24
_exptl_crystal_size_mid 0.12
_exptl_crystal_size_min 0.08
_platon_squeeze_details
;
;
_refine_diff_density_max 0.891
_refine_diff_density_min -1.119
_refine_diff_density_rms 0.126
_refine_ls_extinction_method none
_refine_ls_goodness_of_fit_ref 0.789
_refine_ls_hydrogen_treatment constr
_refine_ls_matrix_type full
_refine_ls_number_parameters 359
_refine_ls_number_reflns 7417
_refine_ls_number_restraints 0
_refine_ls_restrained_S_all 0.789
_refine_ls_R_factor_all 0.1666
_refine_ls_R_factor_gt 0.0639
_refine_ls_shift/su_max 0.000
_refine_ls_shift/su_mean 0.000
_refine_ls_structure_factor_coef Fsqd
_refine_ls_weighting_details 'calc w=1/[\s^2^(Fo^2^)+(0.0494P)^2^+0.0000P] where P=(Fo^2^+2Fc^2^)/3'
_refine_ls_weighting_scheme calc
_refine_ls_wR_factor_gt 0.1194
_refine_ls_wR_factor_ref 0.1385
_reflns_number_gt 2926
_reflns_number_total 7417
_reflns_threshold_expression >2sigma(I)
_cod_data_source_file b813642d.txt
_cod_data_source_block 8
_cod_original_sg_symbol_H-M P2(1)/c
_cod_database_code 7000333

loop_
_symmetry_equiv_pos_as_xyz
'x, y, z'
'-x, y+1/2, -z+1/2'
'-x, -y, -z'
'x, -y-1/2, z-1/2'

loop_
_atom_site_label
_atom_site_type_symbol
_atom_site_fract_x
_atom_site_fract_y
_atom_site_fract_z
_atom_site_U_iso_or_equiv
_atom_site_adp_type
_atom_site_occupancy
_atom_site_symmetry_multiplicity
_atom_site_calc_flag
_atom_site_refinement_flags
_atom_site_disorder_assembly
_atom_site_disorder_group
Mo1 Mo 0.70459(3) 0.95500(4) 0.81776(3) 0.02241(15) Uani 1 1 d . . .
Cl1 Cl 0.57935(10) 1.06414(11) 0.73445(9) 0.0319(4) Uani 1 1 d . . .
Cl2 Cl 0.77751(10) 0.98204(13) 0.72134(10) 0.0347(4) Uani 1 1 d . . .
N1 N 0.7648(3) 1.1166(4) 0.8756(3) 0.0266(12) Uani 1 1 d . . .
N2 N 0.7984(3) 1.1247(4) 0.9630(3) 0.0243(12) Uani 1 1 d . . .
C1 C 0.7326(4) 1.2425(5) 0.7517(4) 0.046(2) Uani 1 1 d . . .
H1A H 0.7543 1.1883 0.7231 0.069 Uiso 1 1 calc R . .
H1B H 0.7557 1.3126 0.7453 0.069 Uiso 1 1 calc R . .
H1C H 0.6680 1.2440 0.7258 0.069 Uiso 1 1 calc R . .
C2 C 0.7631(4) 1.2158(5) 0.8448(4) 0.0303(16) Uani 1 1 d . . .
C3 C 0.7973(4) 1.2865(5) 0.9128(4) 0.0403(19) Uani 1 1 d . . .
H3A H 0.8058 1.3611 0.9091 0.048 Uiso 1 1 calc R . .
C4 C 0.8165(4) 1.2285(5) 0.9859(4) 0.0295(16) Uani 1 1 d . . .
C5 C 0.8522(4) 1.2650(5) 1.0777(4) 0.047(2) Uani 1 1 d . . .
H5A H 0.9107 1.2337 1.1084 0.071 Uiso 1 1 calc R . .
H5B H 0.8123 1.2420 1.1045 0.071 Uiso 1 1 calc R . .
H5C H 0.8569 1.3430 1.0798 0.071 Uiso 1 1 calc R . .
N3 N 0.6613(3) 0.9592(4) 0.9229(3) 0.0291(12) Uani 1 1 d . . .
N4 N 0.7231(3) 0.9784(4) 1.0052(3) 0.0240(12) Uani 1 1 d . . .
C6 C 0.5047(4) 0.8951(5) 0.8577(4) 0.0375(17) Uani 1 1 d . . .
H6A H 0.4998 0.9387 0.8082 0.056 Uiso 1 1 calc R . .
H6B H 0.4535 0.9080 0.8720 0.056 Uiso 1 1 calc R . .
H6C H 0.5069 0.8194 0.8440 0.056 Uiso 1 1 calc R . .
C7 C 0.5877(4) 0.9245(4) 0.9326(4) 0.0281(15) Uani 1 1 d . . .
C8 C 0.6019(4) 0.9203(4) 1.0185(4) 0.0277(15) Uani 1 1 d . . .
H8A H 0.5610 0.8988 1.0422 0.033 Uiso 1 1 calc R . .
C9 C 0.6885(4) 0.9543(5) 1.0628(4) 0.0313(15) Uani 1 1 d . . .
C10 C 0.7384(4) 0.9624(6) 1.1577(4) 0.0463(18) Uani 1 1 d . . .
H10A H 0.7599 1.0356 1.1727 0.070 Uiso 1 1 calc R . .
H10B H 0.7885 0.9131 1.1758 0.070 Uiso 1 1 calc R . .
H10C H 0.6992 0.9438 1.1866 0.070 Uiso 1 1 calc R . .
N5 N 0.8301(3) 0.8987(4) 0.9099(3) 0.0238(12) Uani 1 1 d . . .
N6 N 0.8658(3) 0.9419(4) 0.9907(3) 0.0232(11) Uani 1 1 d . . .
C11 C 0.8712(5) 0.7521(6) 0.8305(4) 0.056(2) Uani 1 1 d . . .
H11A H 0.8171 0.7106 0.8173 0.085 Uiso 1 1 calc R . .
H11B H 0.9213 0.7035 0.8429 0.085 Uiso 1 1 calc R . .
H11C H 0.8654 0.7970 0.7813 0.085 Uiso 1 1 calc R . .
C12 C 0.8866(4) 0.8223(5) 0.9077(4) 0.0311(16) Uani 1 1 d . . .
C13 C 0.9597(4) 0.8210(5) 0.9846(4) 0.0403(18) Uani 1 1 d . . .
H13A H 1.0104 0.7769 0.9987 0.048 Uiso 1 1 calc R . .
C14 C 0.9446(4) 0.8958(5) 1.0366(4) 0.0308(16) Uani 1 1 d . . .
C15 C 1.0023(4) 0.9287(5) 1.1247(4) 0.0438(19) Uani 1 1 d . . .
H15A H 1.0092 1.0065 1.1268 0.066 Uiso 1 1 calc R . .
H15B H 1.0602 0.8948 1.1410 0.066 Uiso 1 1 calc R . .
H15C H 0.9755 0.9066 1.1643 0.066 Uiso 1 1 calc R . .
B1 B 0.8138(5) 1.0256(5) 1.0194(5) 0.0315(19) Uani 1 1 d . . .
H1 H 0.8466 1.0447 1.0809 0.038 Uiso 1 1 calc R . .
C16 C 0.6695(4) 0.8001(5) 0.8155(4) 0.0256(15) Uani 1 1 d . . .
C17 C 0.6285(4) 0.8382(4) 0.7391(4) 0.0236(14) Uani 1 1 d . . .
C18 C 0.5603(4) 0.8188(4) 0.6540(4) 0.0251(15) Uani 1 1 d . . .
C19 C 0.4915(4) 0.7479(4) 0.6442(4) 0.0269(15) Uani 1 1 d . . .
H19A H 0.4903 0.7106 0.6923 0.032 Uiso 1 1 calc R . .
C20 C 0.4254(4) 0.7323(5) 0.5648(4) 0.0315(16) Uani 1 1 d . . .
H20A H 0.3778 0.6857 0.5586 0.038 Uiso 1 1 calc R . .
C21 C 0.4279(4) 0.7846(5) 0.4934(4) 0.0367(18) Uani 1 1 d . . .
H21A H 0.3829 0.7721 0.4386 0.044 Uiso 1 1 calc R . .
C22 C 0.4964(4) 0.8553(5) 0.5025(4) 0.0385(18) Uani 1 1 d . . .
H22A H 0.4986 0.8904 0.4539 0.046 Uiso 1 1 calc R . .
C23 C 0.5610(4) 0.8738(4) 0.5828(4) 0.0254(15) Uani 1 1 d . . .
H23A H 0.6062 0.9243 0.5896 0.030 Uiso 1 1 calc R . .
C24 C 0.6811(4) 0.7048(4) 0.8695(4) 0.0240(14) Uani 1 1 d . . .
C25 C 0.7256(4) 0.7107(5) 0.9587(4) 0.0347(17) Uani 1 1 d . . .
H25A H 0.7507 0.7763 0.9851 0.042 Uiso 1 1 calc R . .
C26 C 0.7327(4) 0.6195(5) 1.0083(4) 0.0420(18) Uani 1 1 d . . .
H26A H 0.7624 0.6237 1.0687 0.050 Uiso 1 1 calc R . .
C27 C 0.6972(4) 0.5238(5) 0.9710(4) 0.0378(17) Uani 1 1 d . . .
H27A H 0.7031 0.4621 1.0053 0.045 Uiso 1 1 calc R . .
C28 C 0.6529(4) 0.5178(5) 0.8831(5) 0.0416(19) Uani 1 1 d . . .
H28A H 0.6288 0.4518 0.8569 0.050 Uiso 1 1 calc R . .
C29 C 0.6437(4) 0.6074(4) 0.8337(4) 0.0290(16) Uani 1 1 d . . .
H29A H 0.6111 0.6029 0.7738 0.035 Uiso 1 1 calc R . .

loop_
_atom_site_aniso_label
_atom_site_aniso_U_11
_atom_site_aniso_U_22
_atom_site_aniso_U_33
_atom_site_aniso_U_23
_atom_site_aniso_U_13
_atom_site_aniso_U_12
Mo1 0.0189(3) 0.0224(3) 0.0234(3) -0.0004(3) 0.0056(2) 0.0000(3)
Cl1 0.0292(8) 0.0296(9) 0.0312(9) 0.0019(7) 0.0059(7) 0.0061(7)
Cl2 0.0282(9) 0.0470(11) 0.0295(9) -0.0047(7) 0.0122(7) -0.0095(7)
N1 0.028(3) 0.024(3) 0.023(3) 0.007(2) 0.005(2) 0.002(2)
N2 0.019(3) 0.021(3) 0.026(3) 0.000(2) 0.002(2) -0.003(2)
C1 0.050(5) 0.042(4) 0.039(5) 0.008(3) 0.010(4) -0.010(4)
C2 0.030(4) 0.018(3) 0.041(4) -0.003(3) 0.010(3) 0.002(3)
C3 0.029(4) 0.025(4) 0.057(5) 0.002(4) 0.006(4) 0.000(3)
C4 0.024(4) 0.027(4) 0.036(4) 0.000(3) 0.010(3) 0.007(3)
C5 0.055(5) 0.028(4) 0.054(5) -0.014(4) 0.017(4) 0.001(3)
N3 0.029(3) 0.021(3) 0.031(3) 0.002(3) 0.005(2) 0.003(2)
N4 0.022(3) 0.030(3) 0.015(3) -0.001(2) 0.002(2) -0.001(2)
C6 0.019(4) 0.045(4) 0.041(4) -0.003(3) 0.003(3) 0.002(3)
C7 0.016(3) 0.022(3) 0.045(4) 0.002(3) 0.011(3) -0.004(3)
C8 0.029(4) 0.030(4) 0.030(4) -0.003(3) 0.018(3) -0.006(3)
C9 0.039(4) 0.029(3) 0.027(4) -0.003(3) 0.014(3) 0.007(3)
C10 0.051(4) 0.056(5) 0.033(4) -0.003(4) 0.018(4) -0.008(4)
N5 0.018(3) 0.028(3) 0.023(3) 0.000(2) 0.005(2) 0.000(2)
N6 0.020(3) 0.026(3) 0.021(3) -0.006(2) 0.005(2) 0.001(2)
C11 0.044(5) 0.066(5) 0.053(5) -0.023(4) 0.012(4) 0.015(4)
C12 0.023(4) 0.034(4) 0.038(4) -0.001(3) 0.014(3) 0.005(3)
C13 0.020(4) 0.042(4) 0.051(5) 0.001(4) 0.005(3) 0.013(3)
C14 0.016(3) 0.041(4) 0.028(4) 0.003(3) 0.000(3) 0.008(3)
C15 0.026(4) 0.049(5) 0.043(4) 0.003(4) -0.001(3) 0.001(3)
B1 0.031(4) 0.031(5) 0.028(4) -0.009(3) 0.006(3) -0.012(4)
C16 0.025(3) 0.035(4) 0.019(4) -0.006(3) 0.011(3) -0.003(3)
C17 0.018(3) 0.021(3) 0.032(4) 0.003(3) 0.010(3) 0.000(3)
C18 0.023(3) 0.024(3) 0.024(4) 0.000(3) 0.005(3) -0.006(3)
C19 0.032(4) 0.021(3) 0.023(4) 0.001(3) 0.006(3) 0.006(3)
C20 0.027(4) 0.023(3) 0.035(4) -0.004(3) 0.002(3) 0.001(3)
C21 0.036(4) 0.028(4) 0.030(4) -0.011(3) -0.005(3) 0.001(3)
C22 0.056(5) 0.028(3) 0.025(4) 0.007(3) 0.009(4) 0.007(3)
C23 0.028(4) 0.024(3) 0.024(4) 0.000(3) 0.010(3) -0.003(3)
C24 0.015(3) 0.027(3) 0.030(4) 0.002(3) 0.008(3) 0.002(3)
C25 0.053(5) 0.019(3) 0.024(4) -0.001(3) 0.008(3) 0.007(3)
C26 0.051(5) 0.038(4) 0.037(4) 0.011(3) 0.016(4) 0.010(4)
C27 0.041(4) 0.025(4) 0.053(5) 0.010(3) 0.025(4) 0.011(3)
C28 0.033(4) 0.025(4) 0.057(5) 0.007(3) 0.007(4) 0.002(3)
C29 0.033(4) 0.022(3) 0.035(4) 0.001(3) 0.016(3) -0.005(3)

loop_
_atom_type_symbol
_atom_type_description
_atom_type_scat_dispersion_real
_atom_type_scat_dispersion_imag
_atom_type_scat_source
C C 0.0033 0.0016 'International Tables Vol C Tables 4.2.6.8 and 6.1.1.4'
H H 0.0000 0.0000 'International Tables Vol C Tables 4.2.6.8 and 6.1.1.4'
B B 0.0013 0.0007 'International Tables Vol C Tables 4.2.6.8 and 6.1.1.4'
N N 0.0061 0.0033 'International Tables Vol C Tables 4.2.6.8 and 6.1.1.4'
Cl Cl 0.1484 0.1585 'International Tables Vol C Tables 4.2.6.8 and 6.1.1.4'
Mo Mo -1.6832 0.6857 'International Tables Vol C Tables 4.2.6.8 and 6.1.1.4'

loop_
_geom_angle_atom_site_label_1
_geom_angle_atom_site_label_2
_geom_angle_atom_site_label_3
_geom_angle
_geom_angle_site_symmetry_1
_geom_angle_site_symmetry_3
_geom_angle_publ_flag
C16 Mo1 C17 37.2(2) . . ?
C16 Mo1 N5 83.5(2) . . ?
C17 Mo1 N5 114.0(2) . . ?
C16 Mo1 N3 81.7(2) . . ?
C17 Mo1 N3 103.9(2) . . ?
N5 Mo1 N3 86.64(18) . . ?
C16 Mo1 N1 157.8(2) . . ?
C17 Mo1 N1 163.85(19) . . ?
N5 Mo1 N1 81.23(16) . . ?
N3 Mo1 N1 81.48(18) . . ?
C16 Mo1 Cl2 109.73(17) . . ?
C17 Mo1 Cl2 89.82(17) . . ?
N5 Mo1 Cl2 87.03(14) . . ?
N3 Mo1 Cl2 166.22(13) . . ?
N1 Mo1 Cl2 85.47(13) . . ?
C16 Mo1 Cl1 111.07(17) . . ?
C17 Mo1 Cl1 81.84(16) . . ?
N5 Mo1 Cl1 164.17(13) . . ?
N3 Mo1 Cl1 89.32(13) . . ?
N1 Mo1 Cl1 83.04(12) . . ?
Cl2 Mo1 Cl1 93.48(6) . . ?
C2 N1 N2 107.1(5) . . ?
C2 N1 Mo1 135.0(4) . . ?
N2 N1 Mo1 116.9(3) . . ?
C4 N2 N1 109.3(5) . . ?
C4 N2 B1 129.4(5) . . ?
N1 N2 B1 121.2(5) . . ?
C2 C1 H1A 109.5 . . ?
C2 C1 H1B 109.5 . . ?
H1A C1 H1B 109.5 . . ?
C2 C1 H1C 109.5 . . ?
H1A C1 H1C 109.5 . . ?
H1B C1 H1C 109.5 . . ?
N1 C2 C3 108.9(6) . . ?
N1 C2 C1 124.5(6) . . ?
C3 C2 C1 126.6(6) . . ?
C4 C3 C2 107.0(6) . . ?
C4 C3 H3A 126.5 . . ?
C2 C3 H3A 126.5 . . ?
N2 C4 C3 107.6(6) . . ?
N2 C4 C5 122.7(6) . . ?
C3 C4 C5 129.7(6) . . ?
C4 C5 H5A 109.5 . . ?
C4 C5 H5B 109.5 . . ?
H5A C5 H5B 109.5 . . ?
C4 C5 H5C 109.5 . . ?
H5A C5 H5C 109.5 . . ?
H5B C5 H5C 109.5 . . ?
C7 N3 N4 105.6(5) . . ?
C7 N3 Mo1 133.7(4) . . ?
N4 N3 Mo1 119.1(4) . . ?
C9 N4 N3 110.0(5) . . ?
C9 N4 B1 129.4(5) . . ?
N3 N4 B1 120.5(5) . . ?
C7 C6 H6A 109.5 . . ?
C7 C6 H6B 109.5 . . ?
H6A C6 H6B 109.5 . . ?
C7 C6 H6C 109.5 . . ?
H6A C6 H6C 109.5 . . ?
H6B C6 H6C 109.5 . . ?
N3 C7 C8 110.6(5) . . ?
N3 C7 C6 122.2(6) . . ?
C8 C7 C6 127.3(6) . . ?
C7 C8 C9 105.7(5) . . ?
C7 C8 H8A 127.1 . . ?
C9 C8 H8A 127.1 . . ?
N4 C9 C8 108.1(5) . . ?
N4 C9 C10 124.0(6) . . ?
C8 C9 C10 127.9(6) . . ?
C9 C10 H10A 109.5 . . ?
C9 C10 H10B 109.5 . . ?
H10A C10 H10B 109.5 . . ?
C9 C10 H10C 109.5 . . ?
H10A C10 H10C 109.5 . . ?
H10B C10 H10C 109.5 . . ?
C12 N5 N6 106.2(5) . . ?
C12 N5 Mo1 133.3(4) . . ?
N6 N5 Mo1 120.5(3) . . ?
C14 N6 N5 110.2(5) . . ?
C14 N6 B1 129.1(5) . . ?
N5 N6 B1 120.6(4) . . ?
C12 C11 H11A 109.5 . . ?
C12 C11 H11B 109.5 . . ?
H11A C11 H11B 109.5 . . ?
C12 C11 H11C 109.5 . . ?
H11A C11 H11C 109.5 . . ?
H11B C11 H11C 109.5 . . ?
N5 C12 C13 109.7(6) . . ?
N5 C12 C11 123.6(5) . . ?
C13 C12 C11 126.7(6) . . ?
C14 C13 C12 106.8(5) . . ?
C14 C13 H13A 126.6 . . ?
C12 C13 H13A 126.6 . . ?
N6 C14 C13 107.1(5) . . ?
N6 C14 C15 123.6(6) . . ?
C13 C14 C15 129.2(5) . . ?
C14 C15 H15A 109.5 . . ?
C14 C15 H15B 109.5 . . ?
H15A C15 H15B 109.5 . . ?
C14 C15 H15C 109.5 . . ?
H15A C15 H15C 109.5 . . ?
H15B C15 H15C 109.5 . . ?
N2 B1 N4 107.6(5) . . ?
N2 B1 N6 109.1(5) . . ?
N4 B1 N6 108.3(5) . . ?
N2 B1 H1 110.6 . . ?
N4 B1 H1 110.6 . . ?
N6 B1 H1 110.6 . . ?
C17 C16 C24 144.4(5) . . ?
C17 C16 Mo1 72.5(4) . . ?
C24 C16 Mo1 143.1(4) . . ?
C16 C17 C18 145.6(6) . . ?
C16 C17 Mo1 70.4(4) . . ?
C18 C17 Mo1 143.2(4) . . ?
C19 C18 C23 119.4(5) . . ?
C19 C18 C17 119.7(5) . . ?
C23 C18 C17 120.8(5) . . ?
C20 C19 C18 120.0(6) . . ?
C20 C19 H19A 120.0 . . ?
C18 C19 H19A 120.0 . . ?
C19 C20 C21 120.3(6) . . ?
C19 C20 H20A 119.8 . . ?
C21 C20 H20A 119.8 . . ?
C22 C21 C20 120.1(6) . . ?
C22 C21 H21A 120.0 . . ?
C20 C21 H21A 120.0 . . ?
C23 C22 C21 119.4(6) . . ?
C23 C22 H22A 120.3 . . ?
C21 C22 H22A 120.3 . . ?
C22 C23 C18 120.6(6) . . ?
C22 C23 H23A 119.7 . . ?
C18 C23 H23A 119.7 . . ?
C29 C24 C25 118.2(5) . . ?
C29 C24 C16 120.6(5) . . ?
C25 C24 C16 121.1(5) . . ?
C26 C25 C24 119.6(6) . . ?
C26 C25 H25A 120.2 . . ?
C24 C25 H25A 120.2 . . ?
C27 C26 C25 120.9(6) . . ?
C27 C26 H26A 119.5 . . ?
C25 C26 H26A 119.5 . . ?
C26 C27 C28 119.6(6) . . ?
C26 C27 H27A 120.2 . . ?
C28 C27 H27A 120.2 . . ?
C29 C28 C27 120.1(6) . . ?
C29 C28 H28A 120.0 . . ?
C27 C28 H28A 120.0 . . ?
C28 C29 C24 121.6(6) . . ?
C28 C29 H29A 119.2 . . ?
C24 C29 H29A 119.2 . . ?

loop_
_geom_bond_atom_site_label_1
_geom_bond_atom_site_label_2
_geom_bond_distance
_geom_bond_site_symmetry_2
_geom_bond_publ_flag
Mo1 C16 2.021(6) . ?
Mo1 C17 2.047(6) . ?
Mo1 N5 2.165(4) . ?
Mo1 N3 2.171(5) . ?
Mo1 N1 2.299(5) . ?
Mo1 Cl2 2.4082(18) . ?
Mo1 Cl1 2.4171(16) . ?
N1 C2 1.345(7) . ?
N1 N2 1.371(6) . ?
N2 C4 1.357(7) . ?
N2 B1 1.528(8) . ?
C1 C2 1.500(8) . ?
C1 H1A 0.9800 . ?
C1 H1B 0.9800 . ?
C1 H1C 0.9800 . ?
C2 C3 1.389(8) . ?
C3 C4 1.366(8) . ?
C3 H3A 0.9500 . ?
C4 C5 1.508(8) . ?
C5 H5A 0.9800 . ?
C5 H5B 0.9800 . ?
C5 H5C 0.9800 . ?
N3 C7 1.360(7) . ?
N3 N4 1.391(6) . ?
N4 C9 1.348(7) . ?
N4 B1 1.535(8) . ?
C6 C7 1.504(7) . ?
C6 H6A 0.9800 . ?
C6 H6B 0.9800 . ?
C6 H6C 0.9800 . ?
C7 C8 1.387(8) . ?
C8 C9 1.395(8) . ?
C8 H8A 0.9500 . ?
C9 C10 1.499(8) . ?
C10 H10A 0.9800 . ?
C10 H10B 0.9800 . ?
C10 H10C 0.9800 . ?
N5 C12 1.346(7) . ?
N5 N6 1.377(6) . ?
N6 C14 1.355(7) . ?
N6 B1 1.550(8) . ?
C11 C12 1.517(8) . ?
C11 H11A 0.9800 . ?
C11 H11B 0.9800 . ?
C11 H11C 0.9800 . ?
C12 C13 1.388(8) . ?
C13 C14 1.377(8) . ?
C13 H13A 0.9500 . ?
C14 C15 1.483(8) . ?
C15 H15A 0.9800 . ?
C15 H15B 0.9800 . ?
C15 H15C 0.9800 . ?
B1 H1 1.0000 . ?
C16 C17 1.297(7) . ?
C16 C24 1.473(8) . ?
C17 C18 1.463(7) . ?
C18 C19 1.398(8) . ?
C18 C23 1.399(8) . ?
C19 C20 1.376(7) . ?
C19 H19A 0.9500 . ?
C20 C21 1.395(8) . ?
C20 H20A 0.9500 . ?
C21 C22 1.395(8) . ?
C21 H21A 0.9500 . ?
C22 C23 1.383(7) . ?
C22 H22A 0.9500 . ?
C23 H23A 0.9500 . ?
C24 C29 1.394(7) . ?
C24 C25 1.404(7) . ?
C25 C26 1.398(8) . ?
C25 H25A 0.9500 . ?
C26 C27 1.376(8) . ?
C26 H26A 0.9500 . ?
C27 C28 1.385(8) . ?
C27 H27A 0.9500 . ?
C28 C29 1.374(8) . ?
C28 H28A 0.9500 . ?
C29 H29A 0.9500 . ?

loop_
_geom_torsion_atom_site_label_1
_geom_torsion_atom_site_label_2
_geom_torsion_atom_site_label_3
_geom_torsion_atom_site_label_4
_geom_torsion
_geom_torsion_site_symmetry_1
_geom_torsion_site_symmetry_2
_geom_torsion_site_symmetry_3
_geom_torsion_site_symmetry_4
_geom_torsion_publ_flag
C16 Mo1 N1 C2 -170.0(6) . . . . ?
C17 Mo1 N1 C2 -18.1(11) . . . . ?
N5 Mo1 N1 C2 143.0(6) . . . . ?
N3 Mo1 N1 C2 -129.1(6) . . . . ?
Cl2 Mo1 N1 C2 55.4(6) . . . . ?
Cl1 Mo1 N1 C2 -38.7(6) . . . . ?
C16 Mo1 N1 N2 -3.9(7) . . . . ?
C17 Mo1 N1 N2 148.0(7) . . . . ?
N5 Mo1 N1 N2 -50.8(4) . . . . ?
N3 Mo1 N1 N2 37.0(4) . . . . ?
Cl2 Mo1 N1 N2 -138.5(4) . . . . ?
Cl1 Mo1 N1 N2 127.4(4) . . . . ?
C2 N1 N2 C4 0.6(6) . . . . ?
Mo1 N1 N2 C4 -169.1(4) . . . . ?
C2 N1 N2 B1 -177.1(5) . . . . ?
Mo1 N1 N2 B1 13.1(6) . . . . ?
N2 N1 C2 C3 1.1(7) . . . . ?
Mo1 N1 C2 C3 168.2(4) . . . . ?
N2 N1 C2 C1 178.6(6) . . . . ?
Mo1 N1 C2 C1 -14.4(10) . . . . ?
N1 C2 C3 C4 -2.5(7) . . . . ?
C1 C2 C3 C4 -179.8(6) . . . . ?
N1 N2 C4 C3 -2.2(7) . . . . ?
B1 N2 C4 C3 175.3(6) . . . . ?
N1 N2 C4 C5 178.4(5) . . . . ?
B1 N2 C4 C5 -4.1(10) . . . . ?
C2 C3 C4 N2 2.8(7) . . . . ?
C2 C3 C4 C5 -177.8(6) . . . . ?
C16 Mo1 N3 C7 -49.3(5) . . . . ?
C17 Mo1 N3 C7 -19.2(5) . . . . ?
N5 Mo1 N3 C7 -133.1(5) . . . . ?
N1 Mo1 N3 C7 145.2(5) . . . . ?
Cl2 Mo1 N3 C7 164.1(4) . . . . ?
Cl1 Mo1 N3 C7 62.2(5) . . . . ?
C16 Mo1 N3 N4 113.6(4) . . . . ?
C17 Mo1 N3 N4 143.6(4) . . . . ?
N5 Mo1 N3 N4 29.7(4) . . . . ?
N1 Mo1 N3 N4 -51.9(4) . . . . ?
Cl2 Mo1 N3 N4 -33.0(8) . . . . ?
Cl1 Mo1 N3 N4 -135.0(4) . . . . ?
C7 N3 N4 C9 1.1(6) . . . . ?
Mo1 N3 N4 C9 -166.2(4) . . . . ?
C7 N3 N4 B1 -176.2(5) . . . . ?
Mo1 N3 N4 B1 16.6(6) . . . . ?
N4 N3 C7 C8 -0.7(6) . . . . ?
Mo1 N3 C7 C8 163.9(4) . . . . ?
N4 N3 C7 C6 179.9(5) . . . . ?
Mo1 N3 C7 C6 -15.6(8) . . . . ?
N3 C7 C8 C9 0.0(7) . . . . ?
C6 C7 C8 C9 179.4(5) . . . . ?
N3 N4 C9 C8 -1.1(7) . . . . ?
B1 N4 C9 C8 175.9(5) . . . . ?
N3 N4 C9 C10 178.0(5) . . . . ?
B1 N4 C9 C10 -5.1(10) . . . . ?
C7 C8 C9 N4 0.6(7) . . . . ?
C7 C8 C9 C10 -178.4(6) . . . . ?
C16 Mo1 N5 C12 55.5(6) . . . . ?
C17 Mo1 N5 C12 33.7(6) . . . . ?
N3 Mo1 N5 C12 137.5(6) . . . . ?
N1 Mo1 N5 C12 -140.6(6) . . . . ?
Cl2 Mo1 N5 C12 -54.8(5) . . . . ?
Cl1 Mo1 N5 C12 -147.0(5) . . . . ?
C16 Mo1 N5 N6 -122.6(4) . . . . ?
C17 Mo1 N5 N6 -144.4(4) . . . . ?
N3 Mo1 N5 N6 -40.6(4) . . . . ?
N1 Mo1 N5 N6 41.3(4) . . . . ?
Cl2 Mo1 N5 N6 127.2(4) . . . . ?
Cl1 Mo1 N5 N6 34.9(8) . . . . ?
C12 N5 N6 C14 2.3(6) . . . . ?
Mo1 N5 N6 C14 -179.2(4) . . . . ?
C12 N5 N6 B1 -174.1(5) . . . . ?
Mo1 N5 N6 B1 4.5(6) . . . . ?
N6 N5 C12 C13 -3.2(7) . . . . ?
Mo1 N5 C12 C13 178.5(4) . . . . ?
N6 N5 C12 C11 178.3(6) . . . . ?
Mo1 N5 C12 C11 0.0(9) . . . . ?
N5 C12 C13 C14 3.0(8) . . . . ?
C11 C12 C13 C14 -178.6(6) . . . . ?
N5 N6 C14 C13 -0.4(7) . . . . ?
B1 N6 C14 C13 175.5(6) . . . . ?
N5 N6 C14 C15 176.5(6) . . . . ?
B1 N6 C14 C15 -7.5(10) . . . . ?
C12 C13 C14 N6 -1.6(7) . . . . ?
C12 C13 C14 C15 -178.3(6) . . . . ?
C4 N2 B1 N4 115.2(6) . . . . ?
N1 N2 B1 N4 -67.6(7) . . . . ?
C4 N2 B1 N6 -127.5(6) . . . . ?
N1 N2 B1 N6 49.7(7) . . . . ?
C9 N4 B1 N2 -126.1(6) . . . . ?
N3 N4 B1 N2 50.5(7) . . . . ?
C9 N4 B1 N6 116.1(6) . . . . ?
N3 N4 B1 N6 -67.2(6) . . . . ?
C14 N6 B1 N2 121.9(6) . . . . ?
N5 N6 B1 N2 -62.5(6) . . . . ?
C14 N6 B1 N4 -121.2(6) . . . . ?
N5 N6 B1 N4 54.3(7) . . . . ?
N5 Mo1 C16 C17 -145.9(4) . . . . ?
N3 Mo1 C16 C17 126.6(4) . . . . ?
N1 Mo1 C16 C17 167.5(5) . . . . ?
Cl2 Mo1 C16 C17 -61.4(4) . . . . ?
Cl1 Mo1 C16 C17 40.5(4) . . . . ?
C17 Mo1 C16 C24 -177.5(9) . . . . ?
N5 Mo1 C16 C24 36.6(7) . . . . ?
N3 Mo1 C16 C24 -50.9(7) . . . . ?
N1 Mo1 C16 C24 -10.0(11) . . . . ?
Cl2 Mo1 C16 C24 121.1(7) . . . . ?
Cl1 Mo1 C16 C24 -137.0(7) . . . . ?
C24 C16 C17 C18 7.2(17) . . . . ?
Mo1 C16 C17 C18 -170.2(10) . . . . ?
C24 C16 C17 Mo1 177.4(10) . . . . ?
N5 Mo1 C17 C16 37.6(4) . . . . ?
N3 Mo1 C17 C16 -55.0(4) . . . . ?
N1 Mo1 C17 C16 -162.9(6) . . . . ?
Cl2 Mo1 C17 C16 124.3(3) . . . . ?
Cl1 Mo1 C17 C16 -142.2(4) . . . . ?
C16 Mo1 C17 C18 170.8(9) . . . . ?
N5 Mo1 C17 C18 -151.6(7) . . . . ?
N3 Mo1 C17 C18 115.8(7) . . . . ?
N1 Mo1 C17 C18 7.9(13) . . . . ?
Cl2 Mo1 C17 C18 -65.0(7) . . . . ?
Cl1 Mo1 C17 C18 28.6(7) . . . . ?
C16 C17 C18 C19 25.0(13) . . . . ?
Mo1 C17 C18 C19 -139.5(6) . . . . ?
C16 C17 C18 C23 -157.8(9) . . . . ?
Mo1 C17 C18 C23 37.7(10) . . . . ?
C23 C18 C19 C20 0.4(9) . . . . ?
C17 C18 C19 C20 177.6(5) . . . . ?
C18 C19 C20 C21 1.8(9) . . . . ?
C19 C20 C21 C22 -1.6(9) . . . . ?
C20 C21 C22 C23 -0.7(9) . . . . ?
C21 C22 C23 C18 2.9(9) . . . . ?
C19 C18 C23 C22 -2.8(9) . . . . ?
C17 C18 C23 C22 -180.0(5) . . . . ?
C17 C16 C24 C29 8.0(13) . . . . ?
Mo1 C16 C24 C29 -176.1(5) . . . . ?
C17 C16 C24 C25 -168.2(8) . . . . ?
Mo1 C16 C24 C25 7.7(10) . . . . ?
C29 C24 C25 C26 1.3(9) . . . . ?
C16 C24 C25 C26 177.7(6) . . . . ?
C24 C25 C26 C27 0.5(10) . . . . ?
C25 C26 C27 C28 -0.8(10) . . . . ?
C26 C27 C28 C29 -0.7(10) . . . . ?
C27 C28 C29 C24 2.6(10) . . . . ?
C25 C24 C29 C28 -2.9(9) . . . . ?
C16 C24 C29 C28 -179.2(6) . . . . ?

loop_
_platon_squeeze_void_nr
_platon_squeeze_void_average_x
_platon_squeeze_void_average_y
_platon_squeeze_void_average_z
_platon_squeeze_void_volume
_platon_squeeze_void_count_electrons
1 0.000 0.000 0.500 248.6 50.6
2 0.000 0.500 1.000 248.6 50.6
